data_4349311
loop_
_publ_author_name
'Goettel, James T.'
'Gerken, Michael'

_publ_section_title
;
 Synthesis and Characterization of Adducts between SF<sub>4</sub> and
 Oxygen Bases: Examples of O&#x00B7;&#x00B7;&#x00B7;S(IV) Chalcogen
 Bonding.
;
_journal_issue 23
_journal_name_full 'Inorganic chemistry'
_journal_page_first 12441
_journal_page_last 12450
_journal_paper_doi 10.1021/acs.inorgchem.6b02373
_journal_volume 55
_journal_year 2016
_chemical_formula_sum 'C8 H16 F8 O2 S2'
_chemical_formula_weight 360.32
_space_group_crystal_system monoclinic
_space_group_IT_number 14
_space_group_name_Hall '-P 2yn'
_space_group_name_H-M_alt 'P 1 21/n 1'
_atom_sites_solution_hydrogens geom
_audit_creation_method SHELXL-2014/6
_cell_angle_alpha 90
_cell_angle_beta 97.074(4)
_cell_angle_gamma 90
_cell_formula_units_Z 4
_cell_length_a 11.225(4)
_cell_length_b 10.798(4)
_cell_length_c 12.435(4)
_cell_measurement_reflns_used 5957
_cell_measurement_temperature 133(2)
_cell_measurement_theta_max 27.44
_cell_measurement_theta_min 2.31
_cell_volume 1495.7(9)
_computing_structure_refinement 'SHELXL-2014/6 (Sheldrick, 2014)'
_diffrn_ambient_temperature 133(2)
_diffrn_measured_fraction_theta_full 1.000
_diffrn_measured_fraction_theta_max 0.996
_diffrn_measurement_device_type 'Bruker Smart Apex II'
_diffrn_radiation_type MoK\a
_diffrn_radiation_wavelength 0.71073
_diffrn_reflns_av_R_equivalents 0.0400
_diffrn_reflns_av_unetI/netI 0.0280
_diffrn_reflns_Laue_measured_fraction_full 1.000
_diffrn_reflns_Laue_measured_fraction_max 0.996
_diffrn_reflns_limit_h_max 14
_diffrn_reflns_limit_h_min -14
_diffrn_reflns_limit_k_max 14
_diffrn_reflns_limit_k_min -14
_diffrn_reflns_limit_l_max 16
_diffrn_reflns_limit_l_min -16
_diffrn_reflns_number 16903
_diffrn_reflns_point_group_measured_fraction_full 1.000
_diffrn_reflns_point_group_measured_fraction_max 0.996
_diffrn_reflns_theta_full 25.242
_diffrn_reflns_theta_max 27.641
_diffrn_reflns_theta_min 2.307
_diffrn_source 'fine-focus sealed tube'
_exptl_absorpt_coefficient_mu 0.439
_exptl_absorpt_correction_T_max 0.7456
_exptl_absorpt_correction_T_min 0.6765
_exptl_absorpt_correction_type multi-scan
_exptl_absorpt_process_details
; 
SADABS (Sheldrick, 2004)
;
_exptl_crystal_colour colourless
_exptl_crystal_density_diffrn 1.600
_exptl_crystal_description plate
_exptl_crystal_F_000 736
_exptl_crystal_size_max 0.501
_exptl_crystal_size_mid 0.314
_exptl_crystal_size_min 0.152
_refine_diff_density_max 0.751
_refine_diff_density_min -0.737
_refine_diff_density_rms 0.058
_refine_ls_extinction_coef 0.0047(8)
_refine_ls_extinction_expression Fc^*^=kFc[1+0.001xFc^2^\l^3^/sin(2\q)]^-1/4^
_refine_ls_extinction_method SHELXL
_refine_ls_goodness_of_fit_ref 1.053
_refine_ls_hydrogen_treatment constr
_refine_ls_matrix_type full
_refine_ls_number_parameters 182
_refine_ls_number_reflns 3481
_refine_ls_number_restraints 0
_refine_ls_restrained_S_all 1.053
_refine_ls_R_factor_all 0.0567
_refine_ls_R_factor_gt 0.0473
_refine_ls_shift/su_max 0.000
_refine_ls_shift/su_mean 0.000
_refine_ls_structure_factor_coef Fsqd
_refine_ls_weighting_details 'w=1/[\s^2^(Fo^2^)+(0.0384P)^2^+1.6212P] where P=(Fo^2^+2Fc^2^)/3'
_refine_ls_weighting_scheme calc
_refine_ls_wR_factor_gt 0.1127
_refine_ls_wR_factor_ref 0.1193
_reflns_Friedel_coverage 0.000
_reflns_number_gt 2905
_reflns_number_total 3481
_reflns_threshold_expression 'I > 2\s(I)'
_cod_data_source_file ic6b02373_si_002.cif
_cod_data_source_block MG12088_0m
_cod_depositor_comments
;

2020-10-03
Z value and formula fixed to values more according to usual
chemical conventions.                 miguel
;
_cod_original_formula_sum 'C4 H8 F4 O S'
_cod_original_formula_weight 180.16
_cod_original_formula_units_Z 8
_cod_original_cell_volume 1495.7(8)
_cod_original_sg_symbol_H-M 'P 21/n'
_cod_database_code 4349311
_shelx_space_group_comment
;
The symmetry employed for this shelxl refinement is uniquely defined
by the following loop, which should always be used as a source of
symmetry information in preference to the above space-group names.
They are only intended as comments.
;
_shelx_estimated_absorpt_t_min 0.810
_shelx_estimated_absorpt_t_max 0.936
_shelxl_version_number 2014/6

loop_
_space_group_symop_operation_xyz
'x, y, z'
'-x+1/2, y+1/2, -z+1/2'
'-x, -y, -z'
'x-1/2, -y-1/2, z-1/2'

loop_
_atom_site_label
_atom_site_type_symbol
_atom_site_fract_x
_atom_site_fract_y
_atom_site_fract_z
_atom_site_U_iso_or_equiv
_atom_site_adp_type
_atom_site_occupancy
_atom_site_site_symmetry_order
_atom_site_calc_flag
_atom_site_refinement_flags_posn
_atom_site_refinement_flags_adp
S1 S 0.79197(5) 0.12944(5) 0.44086(5) 0.03727(17) Uani 1 1 d . .
F1 F 0.87235(15) 0.06025(17) 0.36831(14) 0.0621(5) Uani 1 1 d . .
F2 F 0.86200(15) 0.09785(19) 0.55130(13) 0.0670(5) Uani 1 1 d . .
F3 F 0.88144(17) 0.25122(18) 0.43543(16) 0.0749(6) Uani 1 1 d . .
F4 F 0.71681(18) -0.00014(15) 0.44871(15) 0.0680(5) Uani 1 1 d . .
S2 S 0.52556(6) 0.29627(6) 0.37436(5) 0.04237(18) Uani 1 1 d . .
F5 F 0.45907(17) 0.33628(17) 0.26344(14) 0.0688(5) Uani 1 1 d . .
F6 F 0.44944(15) 0.36924(16) 0.44838(14) 0.0619(5) Uani 1 1 d . .
F7 F 0.60794(17) 0.42237(17) 0.37026(15) 0.0711(5) Uani 1 1 d . .
F8 F 0.42580(18) 0.18330(17) 0.37430(16) 0.0718(5) Uani 1 1 d . .
O1 O 0.66207(17) 0.16954(16) 0.23661(12) 0.0459(4) Uani 1 1 d . .
C1 C 0.6050(2) 0.0719(2) 0.1697(2) 0.0448(6) Uani 1 1 d . .
H1A H 0.5170 0.0738 0.1709 0.054 Uiso 1 1 calc R U
H1B H 0.6356 -0.0100 0.1963 0.054 Uiso 1 1 calc R U
C2 C 0.6351(3) 0.0946(3) 0.0565(2) 0.0484(6) Uani 1 1 d . .
H2A H 0.6918 0.0313 0.0357 0.058 Uiso 1 1 calc R U
H2B H 0.5617 0.0933 0.0034 0.058 Uiso 1 1 calc R U
C3 C 0.6912(4) 0.2197(4) 0.0622(3) 0.0976(16) Uani 1 1 d . .
H3A H 0.7601 0.2213 0.0195 0.117 Uiso 1 1 calc R U
H3B H 0.6321 0.2826 0.0320 0.117 Uiso 1 1 calc R U
C4 C 0.7299(4) 0.2454(3) 0.1706(2) 0.0745(11) Uani 1 1 d . .
H4A H 0.7172 0.3341 0.1858 0.089 Uiso 1 1 calc R U
H4B H 0.8166 0.2270 0.1871 0.089 Uiso 1 1 calc R U
O2 O 0.64497(14) 0.23807(14) 0.57821(12) 0.0352(3) Uani 1 1 d . .
C5 C 0.5829(2) 0.1552(2) 0.64360(19) 0.0438(6) Uani 1 1 d . .
H5A H 0.6102 0.0689 0.6358 0.053 Uiso 1 1 calc R U
H5B H 0.4951 0.1590 0.6216 0.053 Uiso 1 1 calc R U
C6 C 0.6133(3) 0.1988(3) 0.7590(2) 0.0503(6) Uani 1 1 d . .
H6A H 0.6870 0.1583 0.7942 0.060 Uiso 1 1 calc R U
H6B H 0.5465 0.1824 0.8021 0.060 Uiso 1 1 calc R U
C7 C 0.6321(3) 0.3363(3) 0.7454(2) 0.0486(6) Uani 1 1 d . .
H7A H 0.5548 0.3814 0.7358 0.058 Uiso 1 1 calc R U
H7B H 0.6840 0.3713 0.8082 0.058 Uiso 1 1 calc R U
C8 C 0.6930(2) 0.3408(2) 0.64408(18) 0.0375(5) Uani 1 1 d . .
H8A H 0.6756 0.4201 0.6054 0.045 Uiso 1 1 calc R U
H8B H 0.7810 0.3324 0.6621 0.045 Uiso 1 1 calc R U

loop_
_atom_site_aniso_label
_atom_site_aniso_U_11
_atom_site_aniso_U_22
_atom_site_aniso_U_33
_atom_site_aniso_U_23
_atom_site_aniso_U_13
_atom_site_aniso_U_12
S1 0.0401(3) 0.0389(3) 0.0336(3) -0.0026(2) 0.0078(2) 0.0024(2)
F1 0.0602(10) 0.0706(11) 0.0613(10) -0.0062(8) 0.0306(8) 0.0136(8)
F2 0.0640(10) 0.0894(13) 0.0449(9) 0.0071(9) -0.0040(7) 0.0298(10)
F3 0.0747(12) 0.0704(12) 0.0806(13) -0.0077(10) 0.0133(10) -0.0308(10)
F4 0.0902(13) 0.0457(9) 0.0758(12) -0.0118(8) 0.0409(10) -0.0149(9)
S2 0.0463(3) 0.0401(3) 0.0375(3) -0.0013(2) -0.0079(2) 0.0054(3)
F5 0.0819(12) 0.0617(10) 0.0532(10) 0.0080(8) -0.0298(9) 0.0082(9)
F6 0.0544(9) 0.0596(10) 0.0701(11) -0.0104(8) 0.0016(8) 0.0213(8)
F7 0.0832(13) 0.0647(11) 0.0627(11) -0.0038(9) -0.0017(9) -0.0245(10)
F8 0.0811(12) 0.0559(10) 0.0763(12) -0.0023(9) 0.0003(10) -0.0162(9)
O1 0.0697(12) 0.0412(9) 0.0270(8) -0.0010(7) 0.0064(7) -0.0179(8)
C1 0.0569(15) 0.0361(12) 0.0415(13) -0.0047(10) 0.0057(11) -0.0107(11)
C2 0.0596(16) 0.0473(14) 0.0380(13) -0.0108(11) 0.0042(11) -0.0030(12)
C3 0.137(4) 0.115(3) 0.0479(18) -0.0273(19) 0.042(2) -0.084(3)
C4 0.122(3) 0.068(2) 0.0345(14) 0.0016(13) 0.0133(16) -0.053(2)
O2 0.0433(9) 0.0358(8) 0.0277(7) -0.0013(6) 0.0089(6) -0.0022(7)
C5 0.0513(14) 0.0442(13) 0.0386(12) -0.0006(10) 0.0164(10) -0.0081(11)
C6 0.0600(16) 0.0596(16) 0.0333(12) 0.0048(11) 0.0134(11) -0.0077(13)
C7 0.0573(15) 0.0524(15) 0.0380(13) -0.0118(11) 0.0132(11) -0.0053(12)
C8 0.0418(12) 0.0364(11) 0.0339(11) -0.0010(9) 0.0034(9) -0.0020(9)

loop_
_atom_type_symbol
_atom_type_description
_atom_type_scat_dispersion_real
_atom_type_scat_dispersion_imag
_atom_type_scat_source
C C 0.0033 0.0016 'International Tables Vol C Tables 4.2.6.8 and 6.1.1.4'
H H 0.0000 0.0000 'International Tables Vol C Tables 4.2.6.8 and 6.1.1.4'
O O 0.0106 0.0060 'International Tables Vol C Tables 4.2.6.8 and 6.1.1.4'
F F 0.0171 0.0103 'International Tables Vol C Tables 4.2.6.8 and 6.1.1.4'
S S 0.1246 0.1234 'International Tables Vol C Tables 4.2.6.8 and 6.1.1.4'

loop_
_geom_angle_atom_site_label_1
_geom_angle_atom_site_label_2
_geom_angle_atom_site_label_3
_geom_angle
F2 S1 F1 98.25(10)
F2 S1 F4 88.15(11)
F1 S1 F4 87.93(10)
F2 S1 F3 88.09(11)
F1 S1 F3 87.68(10)
F4 S1 F3 173.77(11)
F2 S1 O2 79.70(8)
F1 S1 O2 175.99(8)
F4 S1 O2 88.56(7)
F3 S1 O2 95.66(8)
F2 S1 O1 176.04(9)
F1 S1 O1 79.72(8)
F4 S1 O1 88.38(8)
F3 S1 O1 95.20(8)
O2 S1 O1 102.12(6)
F6 S2 F5 98.46(10)
F6 S2 F7 87.18(10)
F5 S2 F7 87.28(10)
F6 S2 F8 87.28(11)
F5 S2 F8 87.33(10)
F7 S2 F8 171.62(11)
F6 S2 O2 79.21(8)
F5 S2 O2 176.75(8)
F7 S2 O2 90.32(8)
F8 S2 O2 94.81(8)
F6 S2 O1 178.47(8)
F5 S2 O1 80.26(9)
F7 S2 O1 91.92(8)
F8 S2 O1 93.49(8)
O2 S2 O1 102.03(6)
C4 O1 C1 108.37(18)
C4 O1 S2 116.03(18)
C1 O1 S2 118.26(15)
C4 O1 S1 110.57(17)
C1 O1 S1 123.64(14)
S2 O1 S1 77.49(5)
O1 C1 C2 106.53(19)
C3 C2 C1 104.2(2)
C4 C3 C2 107.9(3)
C3 C4 O1 108.3(2)
C8 O2 C5 109.19(16)
C8 O2 S1 117.70(12)
C5 O2 S1 116.69(13)
C8 O2 S2 116.54(12)
C5 O2 S2 116.09(14)
S1 O2 S2 77.98(5)
O2 C5 C6 105.90(19)
C5 C6 C7 102.6(2)
C8 C7 C6 102.0(2)
O2 C8 C7 105.89(19)

loop_
_geom_bond_atom_site_label_1
_geom_bond_atom_site_label_2
_geom_bond_distance
S1 F2 1.5344(17)
S1 F1 1.5448(16)
S1 F4 1.6430(17)
S1 F3 1.6610(18)
S1 O2 2.7766(17)
S1 O1 2.8022(19)
S2 F6 1.5465(17)
S2 F5 1.5468(16)
S2 F7 1.6503(19)
S2 F8 1.6557(19)
S2 O2 2.7892(17)
S2 O1 2.793(2)
O1 C4 1.442(3)
O1 C1 1.443(3)
C1 C2 1.508(3)
C2 C3 1.488(4)
C3 C4 1.393(4)
O2 C8 1.443(3)
O2 C5 1.444(3)
C5 C6 1.508(3)
C6 C7 1.512(4)
C7 C8 1.507(3)
